data_4334854
loop_
_publ_author_name
'Robert D. Kennedy'
'Charles W. Machan'
'C. Michael McGuirk'
'Mari S. Rosen'
'Charlotte L. Stern'
'Amy A. Sarjeant'
'Chad A. Mirkin'

_publ_section_title
;
 General Strategy for the Synthesis of Rigid Weak-Link Approach
 Platinum(II) Complexes: Tweezers, Triple-Layer Complexes, and Macrocycles
;
_journal_name_full 'Inorganic Chemistry'
_journal_page_first 5876
_journal_page_last 5888
_journal_paper_doi 10.1021/ic302855f
_journal_volume 52
_journal_year 2013
_chemical_formula_sum 'C68 H56 B4 F24 P4 Pt2 S4'
_chemical_formula_weight 2014.67
_chemical_name_systematic
; 
 ? 
;
_space_group_IT_number 14
_symmetry_cell_setting monoclinic
_symmetry_space_group_name_Hall '-P 2yn'
_symmetry_space_group_name_H-M 'P 1 21/n 1'
_atom_sites_solution_hydrogens geom
_atom_sites_solution_primary direct
_atom_sites_solution_secondary difmap
_audit_creation_method SHELXL-97
_cell_angle_alpha 90.00
_cell_angle_beta 110.2440(10)
_cell_angle_gamma 90.00
_cell_formula_units_Z 2
_cell_length_a 13.9615(4)
_cell_length_b 15.6257(4)
_cell_length_c 17.9547(5)
_cell_measurement_reflns_used 9855
_cell_measurement_temperature 118(2)
_cell_measurement_theta_max 66.47
_cell_measurement_theta_min 3.86
_cell_volume 3675.00(18)
_computing_cell_refinement 'Bruker SAINT'
_computing_data_collection 'Bruker APEX2'
_computing_data_reduction 'Bruker SAINT'
_computing_molecular_graphics 'Bruker SHELXTL'
_computing_publication_material 'Bruker SHELXTL'
_computing_structure_refinement 'SHELXL-97 (Sheldrick, 1997)'
_computing_structure_solution 'SHELXS-97 (Sheldrick, 1990)'
_diffrn_ambient_temperature 118(2)
_diffrn_measured_fraction_theta_full 0.975
_diffrn_measured_fraction_theta_max 0.975
_diffrn_measurement_device_type 'Bruker APEX-II CCD'
_diffrn_measurement_method '\f and \w scans'
_diffrn_radiation_monochromator graphite
_diffrn_radiation_source 'fine-focus sealed tube'
_diffrn_radiation_type CuK\a
_diffrn_radiation_wavelength 1.54178
_diffrn_reflns_av_R_equivalents 0.0403
_diffrn_reflns_av_sigmaI/netI 0.0343
_diffrn_reflns_limit_h_max 16
_diffrn_reflns_limit_h_min -16
_diffrn_reflns_limit_k_max 18
_diffrn_reflns_limit_k_min -18
_diffrn_reflns_limit_l_max 21
_diffrn_reflns_limit_l_min -20
_diffrn_reflns_number 27431
_diffrn_reflns_theta_full 66.82
_diffrn_reflns_theta_max 66.82
_diffrn_reflns_theta_min 3.48
_diffrn_standards_number 0
_exptl_absorpt_coefficient_mu 9.821
_exptl_absorpt_correction_T_max 0.8278
_exptl_absorpt_correction_T_min 0.2071
_exptl_absorpt_correction_type multi-scan
_exptl_absorpt_process_details 'SADABS, Bruker'
_exptl_crystal_colour colourless
_exptl_crystal_density_diffrn 1.821
_exptl_crystal_description needle
_exptl_crystal_F_000 1960
_exptl_crystal_size_max 0.23
_exptl_crystal_size_mid 0.11
_exptl_crystal_size_min 0.02
_refine_diff_density_max 1.760
_refine_diff_density_min -1.237
_refine_diff_density_rms 0.130
_refine_ls_extinction_method none
_refine_ls_goodness_of_fit_ref 1.065
_refine_ls_hydrogen_treatment constr
_refine_ls_matrix_type full
_refine_ls_number_parameters 478
_refine_ls_number_reflns 6362
_refine_ls_number_restraints 0
_refine_ls_restrained_S_all 1.065
_refine_ls_R_factor_all 0.0434
_refine_ls_R_factor_gt 0.0381
_refine_ls_shift/su_max 0.002
_refine_ls_shift/su_mean 0.000
_refine_ls_structure_factor_coef Fsqd
_refine_ls_weighting_details 'calc w=1/[\s^2^(Fo^2^)+(0.0638P)^2^+5.7263P] where P=(Fo^2^+2Fc^2^)/3'
_refine_ls_weighting_scheme calc
_refine_ls_wR_factor_gt 0.1008
_refine_ls_wR_factor_ref 0.1054
_reflns_number_gt 5581
_reflns_number_total 6362
_reflns_threshold_expression >2sigma(I)
_cod_data_source_file ic302855f_si_002_09.cif
_cod_data_source_block 37
_cod_original_cell_volume 3675.00(17)
_cod_database_code 4334854

loop_
_symmetry_equiv_pos_as_xyz
'x, y, z'
'-x+1/2, y+1/2, -z+1/2'
'-x, -y, -z'
'x-1/2, -y-1/2, z-1/2'

loop_
_atom_site_label
_atom_site_type_symbol
_atom_site_fract_x
_atom_site_fract_y
_atom_site_fract_z
_atom_site_U_iso_or_equiv
_atom_site_adp_type
_atom_site_occupancy
_atom_site_symmetry_multiplicity
_atom_site_calc_flag
_atom_site_refinement_flags
Pt1 Pt 0.817760(14) 0.228208(11) 0.993181(12) 0.03448(10) Uani 1 1 d .
S1 S 0.99739(9) 0.22154(7) 1.03466(8) 0.0405(3) Uani 1 1 d .
S2 S 0.80029(9) 0.10319(7) 1.06313(8) 0.0398(3) Uani 1 1 d .
P1 P 0.83159(9) 0.34657(7) 0.92437(7) 0.0348(3) Uani 1 1 d .
P2 P 0.65055(9) 0.24320(8) 0.97956(8) 0.0346(3) Uani 1 1 d .
F1 F 1.1135(2) 0.08581(19) 1.13792(17) 0.0457(7) Uani 1 1 d .
F2 F 0.9726(2) 0.15681(18) 0.86636(18) 0.0474(7) Uani 1 1 d .
F3 F 0.9387(2) -0.02131(18) 1.16939(17) 0.0454(7) Uani 1 1 d .
F4 F 0.7892(2) 0.04636(18) 0.89739(17) 0.0470(7) Uani 1 1 d .
C1 C 0.7607(4) 0.4416(3) 0.9280(3) 0.0378(10) Uani 1 1 d .
C2 C 0.7781(4) 0.4804(3) 1.0016(3) 0.0459(12) Uani 1 1 d .
H11 H 0.8243 0.4551 1.0484 0.055 Uiso 1 1 calc R
C3 C 0.7279(5) 0.5558(4) 1.0065(4) 0.0532(14) Uani 1 1 d .
H12 H 0.7403 0.5828 1.0564 0.064 Uiso 1 1 calc R
C4 C 0.6600(5) 0.5913(3) 0.9385(4) 0.0583(16) Uani 1 1 d .
H31 H 0.6259 0.6430 0.9419 0.070 Uiso 1 1 calc R
C5 C 0.6407(4) 0.5530(3) 0.8656(4) 0.0529(14) Uani 1 1 d .
H30 H 0.5927 0.5775 0.8193 0.063 Uiso 1 1 calc R
C6 C 0.6920(4) 0.4781(3) 0.8602(3) 0.0441(12) Uani 1 1 d .
H9 H 0.6798 0.4520 0.8100 0.053 Uiso 1 1 calc R
C7 C 0.8104(4) 0.3195(3) 0.8220(3) 0.0373(10) Uani 1 1 d .
C8 C 0.8466(4) 0.3738(3) 0.7765(3) 0.0452(12) Uani 1 1 d .
H15 H 0.8797 0.4258 0.7985 0.054 Uiso 1 1 calc R
C9 C 0.8344(4) 0.3519(4) 0.6988(3) 0.0507(13) Uani 1 1 d .
H32 H 0.8596 0.3890 0.6679 0.061 Uiso 1 1 calc R
C10 C 0.7861(4) 0.2770(3) 0.6661(4) 0.0493(13) Uani 1 1 d .
H33 H 0.7774 0.2625 0.6127 0.059 Uiso 1 1 calc R
C11 C 0.7502(4) 0.2229(3) 0.7116(4) 0.0461(13) Uani 1 1 d .
H34 H 0.7169 0.1711 0.6894 0.055 Uiso 1 1 calc R
C12 C 0.7624(4) 0.2438(3) 0.7897(3) 0.0443(12) Uani 1 1 d .
H13 H 0.7379 0.2063 0.8207 0.053 Uiso 1 1 calc R
C13 C 0.9650(3) 0.3807(3) 0.9686(3) 0.0384(10) Uani 1 1 d .
H16A H 0.9801 0.4236 0.9336 0.046 Uiso 1 1 calc R
H16B H 0.9754 0.4082 1.0205 0.046 Uiso 1 1 calc R
C14 C 1.0381(4) 0.3064(3) 0.9804(4) 0.0454(12) Uani 1 1 d .
H17A H 1.1084 0.3250 1.0113 0.054 Uiso 1 1 calc R
H17B H 1.0371 0.2845 0.9284 0.054 Uiso 1 1 calc R
C15 C 1.0460(3) 0.1281(3) 1.0037(3) 0.0371(11) Uani 1 1 d .
C16 C 1.1056(3) 0.0731(3) 1.0623(3) 0.0370(10) Uani 1 1 d .
C17 C 1.0318(3) 0.1080(3) 0.9258(3) 0.0371(10) Uani 1 1 d .
C18 C 0.5611(3) 0.3112(3) 0.9078(3) 0.0393(11) Uani 1 1 d .
C19 C 0.5287(4) 0.2877(4) 0.8282(4) 0.0485(13) Uani 1 1 d .
H5 H 0.5578 0.2395 0.8118 0.058 Uiso 1 1 calc R
C20 C 0.4535(5) 0.3353(4) 0.7734(4) 0.0617(16) Uani 1 1 d .
H26 H 0.4298 0.3193 0.7190 0.074 Uiso 1 1 calc R
C21 C 0.4126(5) 0.4067(4) 0.7976(4) 0.0650(17) Uani 1 1 d .
H27 H 0.3609 0.4392 0.7597 0.078 Uiso 1 1 calc R
C22 C 0.4466(4) 0.4308(4) 0.8764(4) 0.0538(14) Uani 1 1 d .
H8 H 0.4187 0.4800 0.8924 0.065 Uiso 1 1 calc R
C23 C 0.5212(4) 0.3832(3) 0.9323(3) 0.0422(11) Uani 1 1 d .
H7 H 0.5449 0.3995 0.9866 0.051 Uiso 1 1 calc R
C24 C 0.6462(4) 0.2717(3) 1.0765(3) 0.0394(11) Uani 1 1 d .
C25 C 0.7293(4) 0.3105(4) 1.1329(3) 0.0540(14) Uani 1 1 d .
H1 H 0.7893 0.3228 1.1213 0.065 Uiso 1 1 calc R
C26 C 0.7238(5) 0.3310(5) 1.2062(4) 0.0706(19) Uani 1 1 d .
H28 H 0.7799 0.3586 1.2448 0.085 Uiso 1 1 calc R
C27 C 0.6385(5) 0.3120(6) 1.2234(5) 0.081(2) Uani 1 1 d .
H29 H 0.6358 0.3261 1.2741 0.097 Uiso 1 1 calc R
C28 C 0.5577(5) 0.2731(5) 1.1691(4) 0.071(2) Uani 1 1 d .
H4 H 0.4990 0.2599 1.1822 0.086 Uiso 1 1 calc R
C29 C 0.5595(4) 0.2525(4) 1.0948(4) 0.0524(13) Uani 1 1 d .
H3 H 0.5023 0.2257 1.0568 0.063 Uiso 1 1 calc R
C30 C 0.6010(4) 0.1346(3) 0.9583(3) 0.0407(11) Uani 1 1 d .
H18A H 0.5287 0.1334 0.9548 0.049 Uiso 1 1 calc R
H18B H 0.6041 0.1158 0.9065 0.049 Uiso 1 1 calc R
C31 C 0.6631(4) 0.0744(3) 1.0230(4) 0.0499(13) Uani 1 1 d .
H19A H 0.6561 0.0155 1.0015 0.060 Uiso 1 1 calc R
H19B H 0.6353 0.0750 1.0668 0.060 Uiso 1 1 calc R
C32 C 0.8592(3) 0.0154(3) 1.0341(3) 0.0353(10) Uani 1 1 d .
C33 C 0.9220(3) -0.0380(3) 1.0932(3) 0.0370(10) Uani 1 1 d .
C34 C 0.8470(3) -0.0041(3) 0.9562(3) 0.0373(10) Uani 1 1 d .
B1A B 0.7060(5) 0.8321(4) 0.0552(4) 0.0502(15) Uani 1 1 d .
F1A F 0.6624(4) 0.8691(3) -0.0196(2) 0.0969(16) Uani 1 1 d .
F2A F 0.7344(3) 0.8980(2) 0.1090(2) 0.0615(8) Uani 1 1 d .
F3A F 0.6360(3) 0.7811(2) 0.0719(3) 0.0725(11) Uani 1 1 d .
F4A F 0.7892(4) 0.7852(3) 0.0589(4) 0.0961(16) Uani 1 1 d .
B2B B 0.0192(6) 0.4133(5) 0.1924(5) 0.0620(19) Uani 1 1 d .
F1B F 0.0867(3) 0.4084(2) 0.2685(2) 0.0613(8) Uani 1 1 d .
F2B F -0.0248(3) 0.3366(3) 0.1646(2) 0.0786(11) Uani 1 1 d .
F3B F 0.0775(4) 0.4355(3) 0.1442(3) 0.0980(15) Uani 1 1 d .
F4B F -0.0497(5) 0.4772(4) 0.1831(4) 0.147(3) Uani 1 1 d .

loop_
_atom_site_aniso_label
_atom_site_aniso_U_11
_atom_site_aniso_U_22
_atom_site_aniso_U_33
_atom_site_aniso_U_23
_atom_site_aniso_U_13
_atom_site_aniso_U_12
Pt1 0.03014(14) 0.02750(13) 0.04543(16) 0.00515(7) 0.01261(10) 0.00361(7)
S1 0.0316(6) 0.0305(6) 0.0569(8) 0.0025(5) 0.0120(6) 0.0034(4)
S2 0.0385(6) 0.0317(5) 0.0522(7) 0.0101(5) 0.0194(5) 0.0069(5)
P1 0.0322(6) 0.0268(5) 0.0455(7) 0.0030(5) 0.0136(5) 0.0025(4)
P2 0.0307(6) 0.0302(5) 0.0429(7) 0.0022(5) 0.0126(5) 0.0035(5)
F1 0.0458(16) 0.0424(15) 0.0473(17) 0.0036(13) 0.0141(13) 0.0020(13)
F2 0.0409(15) 0.0381(15) 0.0562(18) 0.0132(13) 0.0081(13) 0.0106(12)
F3 0.0457(16) 0.0393(15) 0.0469(17) 0.0079(12) 0.0105(13) 0.0058(12)
F4 0.0480(16) 0.0397(15) 0.0480(16) 0.0131(13) 0.0100(13) 0.0118(13)
C1 0.036(2) 0.025(2) 0.056(3) 0.006(2) 0.021(2) 0.0039(18)
C2 0.043(3) 0.038(3) 0.063(3) 0.004(2) 0.026(3) 0.005(2)
C3 0.060(3) 0.041(3) 0.072(4) -0.005(3) 0.041(3) -0.004(3)
C4 0.060(3) 0.033(3) 0.098(5) 0.013(3) 0.047(4) 0.012(2)
C5 0.051(3) 0.037(3) 0.076(4) 0.020(3) 0.029(3) 0.010(2)
C6 0.042(3) 0.034(2) 0.060(3) 0.012(2) 0.023(2) 0.004(2)
C7 0.035(2) 0.031(2) 0.046(3) 0.004(2) 0.014(2) 0.0067(19)
C8 0.045(3) 0.038(3) 0.051(3) -0.002(2) 0.015(2) 0.000(2)
C9 0.049(3) 0.054(3) 0.052(3) 0.009(3) 0.021(3) 0.005(2)
C10 0.044(3) 0.054(3) 0.048(3) -0.006(2) 0.013(3) 0.012(2)
C11 0.040(3) 0.038(3) 0.054(3) -0.008(2) 0.009(3) 0.008(2)
C12 0.040(3) 0.035(2) 0.054(3) 0.003(2) 0.010(2) 0.007(2)
C13 0.034(2) 0.028(2) 0.051(3) 0.001(2) 0.013(2) -0.0046(18)
C14 0.038(3) 0.031(2) 0.066(3) 0.007(2) 0.016(2) -0.001(2)
C15 0.025(2) 0.029(2) 0.056(3) 0.007(2) 0.012(2) 0.0012(18)
C16 0.031(2) 0.036(2) 0.044(3) 0.007(2) 0.012(2) -0.0042(19)
C17 0.025(2) 0.034(2) 0.053(3) 0.009(2) 0.014(2) 0.0025(18)
C18 0.031(2) 0.033(2) 0.053(3) 0.008(2) 0.013(2) 0.0010(19)
C19 0.040(3) 0.047(3) 0.052(3) 0.003(2) 0.008(2) 0.006(2)
C20 0.057(3) 0.071(4) 0.048(3) 0.012(3) 0.006(3) 0.012(3)
C21 0.054(3) 0.071(4) 0.068(4) 0.031(3) 0.018(3) 0.022(3)
C22 0.047(3) 0.045(3) 0.076(4) 0.019(3) 0.030(3) 0.015(2)
C23 0.045(3) 0.033(2) 0.052(3) 0.006(2) 0.021(2) 0.005(2)
C24 0.038(3) 0.037(3) 0.044(3) 0.001(2) 0.013(2) 0.0043(19)
C25 0.040(3) 0.068(4) 0.052(3) -0.005(3) 0.013(3) 0.000(3)
C26 0.053(4) 0.096(5) 0.056(4) -0.028(4) 0.011(3) -0.006(3)
C27 0.059(4) 0.118(6) 0.069(4) -0.035(4) 0.027(4) 0.003(4)
C28 0.049(4) 0.108(6) 0.065(4) -0.018(4) 0.029(3) -0.001(3)
C29 0.041(3) 0.064(3) 0.054(3) -0.015(3) 0.020(3) -0.005(3)
C30 0.037(3) 0.036(2) 0.053(3) 0.001(2) 0.021(2) 0.002(2)
C31 0.036(3) 0.039(3) 0.080(4) 0.014(3) 0.027(3) 0.006(2)
C32 0.027(2) 0.028(2) 0.051(3) 0.007(2) 0.014(2) 0.0017(17)
C33 0.030(2) 0.037(2) 0.043(3) 0.008(2) 0.011(2) -0.0026(19)
C34 0.029(2) 0.031(2) 0.050(3) 0.011(2) 0.011(2) 0.0024(18)
B1A 0.050(3) 0.057(4) 0.049(4) -0.004(3) 0.023(3) -0.018(3)
F1A 0.137(4) 0.097(3) 0.046(2) 0.002(2) 0.018(2) -0.048(3)
F2A 0.072(2) 0.0559(19) 0.0555(19) 0.0021(16) 0.0211(17) -0.0028(17)
F3A 0.057(2) 0.077(3) 0.087(3) 0.0093(19) 0.029(2) -0.0215(18)
F4A 0.084(3) 0.068(2) 0.169(5) -0.026(3) 0.085(3) -0.014(2)
B2B 0.053(4) 0.051(4) 0.066(5) 0.008(3) -0.001(3) -0.005(3)
F1B 0.060(2) 0.0560(19) 0.0532(19) 0.0024(15) 0.0013(16) -0.0057(16)
F2B 0.075(2) 0.070(2) 0.079(3) -0.012(2) 0.011(2) -0.031(2)
F3B 0.122(4) 0.087(3) 0.068(3) 0.012(2) 0.010(2) -0.041(3)
F4B 0.105(4) 0.123(5) 0.152(5) -0.021(4) -0.031(4) 0.051(4)

loop_
_atom_type_symbol
_atom_type_description
_atom_type_scat_dispersion_real
_atom_type_scat_dispersion_imag
_atom_type_scat_source
C C 0.0181 0.0091 'International Tables Vol C Tables 4.2.6.8 and 6.1.1.4'
H H 0.0000 0.0000 'International Tables Vol C Tables 4.2.6.8 and 6.1.1.4'
B B 0.0090 0.0039 'International Tables Vol C Tables 4.2.6.8 and 6.1.1.4'
F F 0.0727 0.0534 'International Tables Vol C Tables 4.2.6.8 and 6.1.1.4'
P P 0.2955 0.4335 'International Tables Vol C Tables 4.2.6.8 and 6.1.1.4'
S S 0.3331 0.5567 'International Tables Vol C Tables 4.2.6.8 and 6.1.1.4'
Pt Pt -4.5932 6.9264 'International Tables Vol C Tables 4.2.6.8 and 6.1.1.4'

loop_
_geom_angle_atom_site_label_1
_geom_angle_atom_site_label_2
_geom_angle_atom_site_label_3
_geom_angle
_geom_angle_site_symmetry_1
_geom_angle_site_symmetry_3
P1 Pt1 P2 97.76(4) . .
P1 Pt1 S1 85.78(4) . .
P2 Pt1 S1 168.12(5) . .
P1 Pt1 S2 178.83(4) . .
P2 Pt1 S2 81.51(4) . .
S1 Pt1 S2 95.11(4) . .
C15 S1 C14 101.8(2) . .
C15 S1 Pt1 114.62(16) . .
C14 S1 Pt1 106.81(17) . .
C32 S2 C31 102.7(2) . .
C32 S2 Pt1 109.76(16) . .
C31 S2 Pt1 105.96(17) . .
C1 P1 C7 109.4(2) . .
C1 P1 C13 103.5(2) . .
C7 P1 C13 107.0(2) . .
C1 P1 Pt1 120.11(16) . .
C7 P1 Pt1 110.35(16) . .
C13 P1 Pt1 105.44(16) . .
C18 P2 C24 107.3(2) . .
C18 P2 C30 106.3(2) . .
C24 P2 C30 107.0(2) . .
C18 P2 Pt1 124.78(16) . .
C24 P2 Pt1 107.20(18) . .
C30 P2 Pt1 103.19(16) . .
C6 C1 C2 119.6(4) . .
C6 C1 P1 122.0(4) . .
C2 C1 P1 118.4(4) . .
C3 C2 C1 120.1(5) . .
C3 C2 H11 119.9 . .
C1 C2 H11 119.9 . .
C4 C3 C2 119.5(6) . .
C4 C3 H12 120.3 . .
C2 C3 H12 120.3 . .
C3 C4 C5 121.1(5) . .
C3 C4 H31 119.4 . .
C5 C4 H31 119.4 . .
C4 C5 C6 119.6(5) . .
C4 C5 H30 120.2 . .
C6 C5 H30 120.2 . .
C1 C6 C5 120.1(5) . .
C1 C6 H9 120.0 . .
C5 C6 H9 120.0 . .
C12 C7 C8 119.8(5) . .
C12 C7 P1 120.8(4) . .
C8 C7 P1 119.3(4) . .
C9 C8 C7 119.8(5) . .
C9 C8 H15 120.1 . .
C7 C8 H15 120.1 . .
C10 C9 C8 120.7(5) . .
C10 C9 H32 119.7 . .
C8 C9 H32 119.7 . .
C9 C10 C11 119.4(5) . .
C9 C10 H33 120.3 . .
C11 C10 H33 120.3 . .
C10 C11 C12 120.6(5) . .
C10 C11 H34 119.7 . .
C12 C11 H34 119.7 . .
C7 C12 C11 119.7(5) . .
C7 C12 H13 120.1 . .
C11 C12 H13 120.1 . .
C14 C13 P1 111.9(3) . .
C14 C13 H16A 109.2 . .
P1 C13 H16A 109.2 . .
C14 C13 H16B 109.2 . .
P1 C13 H16B 109.2 . .
H16A C13 H16B 107.9 . .
C13 C14 S1 108.1(3) . .
C13 C14 H17A 110.1 . .
S1 C14 H17A 110.1 . .
C13 C14 H17B 110.1 . .
S1 C14 H17B 110.1 . .
H17A C14 H17B 108.4 . .
C17 C15 C16 117.7(4) . .
C17 C15 S1 124.6(4) . .
C16 C15 S1 117.6(4) . .
F1 C16 C34 119.2(4) . 3_757
F1 C16 C15 119.6(4) . .
C34 C16 C15 121.2(5) 3_757 .
F2 C17 C33 118.0(4) . 3_757
F2 C17 C15 120.8(4) . .
C33 C17 C15 121.2(4) 3_757 .
C19 C18 C23 120.9(5) . .
C19 C18 P2 118.6(4) . .
C23 C18 P2 120.3(4) . .
C20 C19 C18 119.2(5) . .
C20 C19 H5 120.4 . .
C18 C19 H5 120.4 . .
C19 C20 C21 120.1(6) . .
C19 C20 H26 119.9 . .
C21 C20 H26 119.9 . .
C22 C21 C20 120.5(5) . .
C22 C21 H27 119.8 . .
C20 C21 H27 119.8 . .
C21 C22 C23 120.1(5) . .
C21 C22 H8 119.9 . .
C23 C22 H8 119.9 . .
C22 C23 C18 119.2(5) . .
C22 C23 H7 120.4 . .
C18 C23 H7 120.4 . .
C25 C24 C29 119.8(5) . .
C25 C24 P2 120.6(4) . .
C29 C24 P2 119.6(4) . .
C26 C25 C24 119.2(6) . .
C26 C25 H1 120.4 . .
C24 C25 H1 120.4 . .
C27 C26 C25 120.4(6) . .
C27 C26 H28 119.8 . .
C25 C26 H28 119.8 . .
C28 C27 C26 120.7(7) . .
C28 C27 H29 119.6 . .
C26 C27 H29 119.6 . .
C27 C28 C29 120.8(6) . .
C27 C28 H4 119.6 . .
C29 C28 H4 119.6 . .
C28 C29 C24 119.1(6) . .
C28 C29 H3 120.5 . .
C24 C29 H3 120.5 . .
C31 C30 P2 110.0(4) . .
C31 C30 H18A 109.7 . .
P2 C30 H18A 109.7 . .
C31 C30 H18B 109.7 . .
P2 C30 H18B 109.7 . .
H18A C30 H18B 108.2 . .
C30 C31 S2 112.8(3) . .
C30 C31 H19A 109.0 . .
S2 C31 H19A 109.0 . .
C30 C31 H19B 109.0 . .
S2 C31 H19B 109.0 . .
H19A C31 H19B 107.8 . .
C34 C32 C33 117.5(4) . .
C34 C32 S2 124.2(3) . .
C33 C32 S2 118.3(4) . .
F3 C33 C17 118.8(4) . 3_757
F3 C33 C32 120.3(4) . .
C17 C33 C32 120.9(5) 3_757 .
F4 C34 C16 118.9(5) . 3_757
F4 C34 C32 119.7(4) . .
C16 C34 C32 121.3(4) 3_757 .
F4A B1A F3A 109.8(6) . .
F4A B1A F2A 109.7(5) . .
F3A B1A F2A 109.6(5) . .
F4A B1A F1A 110.7(6) . .
F3A B1A F1A 110.2(5) . .
F2A B1A F1A 106.8(5) . .
F4B B2B F2B 113.1(6) . .
F4B B2B F1B 112.2(7) . .
F2B B2B F1B 112.6(6) . .
F4B B2B F3B 106.1(7) . .
F2B B2B F3B 105.9(6) . .
F1B B2B F3B 106.3(5) . .

loop_
_geom_bond_atom_site_label_1
_geom_bond_atom_site_label_2
_geom_bond_distance
_geom_bond_site_symmetry_2
Pt1 P1 2.2692(12) .
Pt1 P2 2.2737(12) .
Pt1 S1 2.3585(12) .
Pt1 S2 2.3801(11) .
S1 C15 1.779(5) .
S1 C14 1.847(5) .
S2 C32 1.768(5) .
S2 C31 1.853(5) .
P1 C1 1.799(5) .
P1 C7 1.807(5) .
P1 C13 1.833(5) .
P2 C18 1.798(5) .
P2 C24 1.818(5) .
P2 C30 1.822(5) .
F1 C16 1.339(6) .
F2 C17 1.339(5) .
F3 C33 1.332(6) .
F4 C34 1.342(5) .
C1 C6 1.385(7) .
C1 C2 1.395(8) .
C2 C3 1.391(8) .
C2 H11 0.9500 .
C3 C4 1.376(9) .
C3 H12 0.9500 .
C4 C5 1.379(9) .
C4 H31 0.9500 .
C5 C6 1.392(7) .
C5 H30 0.9500 .
C6 H9 0.9500 .
C7 C12 1.384(7) .
C7 C8 1.390(7) .
C8 C9 1.388(8) .
C8 H15 0.9500 .
C9 C10 1.378(8) .
C9 H32 0.9500 .
C10 C11 1.385(8) .
C10 H33 0.9500 .
C11 C12 1.392(8) .
C11 H34 0.9500 .
C12 H13 0.9500 .
C13 C14 1.511(7) .
C13 H16A 0.9900 .
C13 H16B 0.9900 .
C14 H17A 0.9900 .
C14 H17B 0.9900 .
C15 C17 1.378(7) .
C15 C16 1.390(7) .
C16 C34 1.364(7) 3_757
C17 C33 1.372(7) 3_757
C18 C19 1.390(8) .
C18 C23 1.393(7) .
C19 C20 1.382(8) .
C19 H5 0.9500 .
C20 C21 1.390(9) .
C20 H26 0.9500 .
C21 C22 1.380(10) .
C21 H27 0.9500 .
C22 C23 1.387(8) .
C22 H8 0.9500 .
C23 H7 0.9500 .
C24 C25 1.388(8) .
C24 C29 1.392(8) .
C25 C26 1.382(9) .
C25 H1 0.9500 .
C26 C27 1.362(10) .
C26 H28 0.9500 .
C27 C28 1.353(10) .
C27 H29 0.9500 .
C28 C29 1.380(9) .
C28 H4 0.9500 .
C29 H3 0.9500 .
C30 C31 1.514(7) .
C30 H18A 0.9900 .
C30 H18B 0.9900 .
C31 H19A 0.9900 .
C31 H19B 0.9900 .
C32 C34 1.383(7) .
C32 C33 1.395(7) .
C33 C17 1.373(7) 3_757
C34 C16 1.364(7) 3_757
B1A F4A 1.356(8) .
B1A F3A 1.372(7) .
B1A F2A 1.373(8) .
B1A F1A 1.393(8) .
B2B F4B 1.356(9) .
B2B F2B 1.360(8) .
B2B F1B 1.367(8) .
B2B F3B 1.421(10) .
